data_9001220
loop_
_publ_author_name
'Angel, R. J.'
'Gasparik, T.'
'Finger, L. W.'

_publ_section_title
;
 Crystal structure of a Cr-bearing pyroxene
 Sample: Mg1.4Cr.6Si2O6
;
_journal_name_full 'American Mineralogist'
_journal_page_first 599
_journal_page_last 603
_journal_volume 74
_journal_year 1989
_chemical_compound_source Synthetic
_chemical_formula_sum 'Cr0.306 Mg0.712 O3 Si0.982'
_chemical_name_mineral Enstatite
_space_group_IT_number 14
_symmetry_space_group_name_Hall '-P 2ybc'
_symmetry_space_group_name_H-M 'P 1 21/c 1'
_cell_angle_alpha 90
_cell_angle_beta 109.41
_cell_angle_gamma 90
_cell_length_a 9.713
_cell_length_b 8.910
_cell_length_c 5.238
_cell_formula_units_Z 8
_cell_volume 427.547
_database_code_amcsd 0001244
_exptl_crystal_density_diffrn 3.380
_cod_original_formula_sum 'Mg.712 Cr.306 Si.982 O3'
_cod_database_code 9001220

loop_
_space_group_symop_operation_xyz
x,y,z
x,1/2-y,1/2+z
-x,1/2+y,1/2-z
-x,-y,-z

loop_
_atom_site_aniso_label
_atom_site_aniso_U_11
_atom_site_aniso_U_22
_atom_site_aniso_U_33
_atom_site_aniso_U_12
_atom_site_aniso_U_13
_atom_site_aniso_U_23
Mg1 0.00808 0.00845 0.00420 0.00041 0.00092 0.00178
Cr1 0.00808 0.00845 0.00420 0.00041 0.00092 0.00178
Mg2 0.00808 0.00764 0.00544 0.00207 0.00069 0.00045
Cr2 0.00808 0.00764 0.00544 0.00207 0.00069 0.00045
SiA 0.00850 0.00804 0.00495 -0.00124 0.00252 0.00022
CrA 0.00850 0.00804 0.00495 -0.00124 0.00252 0.00022
SiB 0.00510 0.00684 0.00532 0.00083 0.00046 0.00045
CrB 0.00510 0.00684 0.00532 0.00083 0.00046 0.00045
O1A 0.00850 0.01207 0.00618 0.00331 0.00092 0.00223
O2A 0.01020 0.00442 0.00742 -0.00289 0.00367 -0.00223
O3A 0.00893 0.00804 0.00247 -0.00289 -0.00046 0.00268
O1B 0.00383 0.00925 0.00371 -0.00248 0.00000 0.00000
O2B 0.01446 0.00684 0.00989 -0.00414 0.00780 -0.00223
O3B 0.00553 0.01005 0.00371 0.00000 -0.00344 0.00290

loop_
_atom_site_label
_atom_site_fract_x
_atom_site_fract_y
_atom_site_fract_z
_atom_site_occupancy
Mg1 0.25060 0.65370 0.22530 0.94600
Cr1 0.25060 0.65370 0.22530 0.05400
Mg2 0.25280 0.01620 0.22090 0.47900
Cr2 0.25280 0.01620 0.22090 0.52100
SiA 0.04560 0.33870 0.28910 0.98300
CrA 0.04560 0.33870 0.28910 0.01700
SiB 0.54930 0.83810 0.24370 0.98100
CrB 0.54930 0.83810 0.24370 0.01900
O1A 0.86940 0.33470 0.17480 1.00000
O2A 0.12260 0.49840 0.32690 1.00000
O3A 0.10920 0.27530 0.60550 1.00000
O1B 0.37260 0.83990 0.13360 1.00000
O2B 0.63210 0.98710 0.38200 1.00000
O3B 0.60210 0.70660 0.48340 1.00000

loop_
_cod_related_entry_id
_cod_related_entry_database
_cod_related_entry_code
1 AMCSD 0001244
